data_4333329
loop_
_publ_author_name
'Forbes, Tori Z.'
'Goss, Valerie'
'Jain, Meha'
'Burns, Peter C.'

_publ_section_title
;
 Structure determination and infrared spectroscopy of K(UO2)(SO4)(OH)(H2O)
 and K(UO2)(SO4)(OH).
;
_journal_issue 17
_journal_name_full 'Inorganic chemistry'
_journal_page_first 7163
_journal_page_last 7168
_journal_paper_doi 10.1021/ic700691k
_journal_volume 46
_journal_year 2007
_chemical_formula_moiety 'K+, (UO2)2+, (SO4)2-, (OH)-, (H2O)'
_chemical_formula_sum 'H3 K O8 S U'
_chemical_formula_weight 440.17
_chemical_name_systematic
;
  Potassium uranyl sulfate hydroxide hydrate
;
_space_group_IT_number 14
_symmetry_cell_setting monoclinic
_symmetry_space_group_name_Hall '-P 2ybc'
_symmetry_space_group_name_H-M 'P 1 21/c 1'
_atom_sites_solution_hydrogens geom
_atom_sites_solution_primary direct
_atom_sites_solution_secondary difmap
_audit_creation_method SHELXL-97
_cell_angle_alpha 90.00
_cell_angle_beta 107.6780(10)
_cell_angle_gamma 90.00
_cell_formula_units_Z 4
_cell_length_a 8.0521(4)
_cell_length_b 7.9354(4)
_cell_length_c 11.3177(6)
_cell_measurement_temperature 293(2)
_cell_volume 689.01(6)
_computing_cell_refinement 'SMART-NT v5.0'
_computing_data_collection 'SMART-NT v5.0'
_computing_data_reduction 'SMART-NT v5.0'
_computing_molecular_graphics 'Crystalmaker v 1.3.1'
_computing_structure_refinement 'SHELXL-97 (Sheldrick, 1997)'
_computing_structure_solution 'SHELXS-97 (Sheldrick, 1990)'
_diffrn_ambient_temperature 293(2)
_diffrn_measured_fraction_theta_full 0.980
_diffrn_measured_fraction_theta_max 0.980
_diffrn_measurement_device_type 'Bruker PLATFORM with a SMART CCD detector'
_diffrn_measurement_method \w
_diffrn_radiation_monochromator graphite
_diffrn_radiation_source 'fine-focus sealed tube'
_diffrn_radiation_type MoK\a
_diffrn_radiation_wavelength 0.71073
_diffrn_reflns_av_R_equivalents 0.0369
_diffrn_reflns_av_sigmaI/netI 0.0279
_diffrn_reflns_limit_h_max 12
_diffrn_reflns_limit_h_min -12
_diffrn_reflns_limit_k_max 12
_diffrn_reflns_limit_k_min -12
_diffrn_reflns_limit_l_max 17
_diffrn_reflns_limit_l_min -17
_diffrn_reflns_number 13557
_diffrn_reflns_theta_full 34.46
_diffrn_reflns_theta_max 34.46
_diffrn_reflns_theta_min 2.65
_exptl_absorpt_coefficient_mu 24.466
_exptl_absorpt_correction_T_max 0.07
_exptl_absorpt_correction_T_min 0.04
_exptl_absorpt_correction_type psi-scan
_exptl_absorpt_process_details SADABS
_exptl_crystal_colour yellow
_exptl_crystal_density_diffrn 4.244
_exptl_crystal_density_method 'not measured'
_exptl_crystal_description blocky
_exptl_crystal_F_000 776
_exptl_crystal_size_max 0.20
_exptl_crystal_size_mid 0.12
_exptl_crystal_size_min 0.11
_refine_diff_density_max 1.980
_refine_diff_density_min -2.565
_refine_diff_density_rms 0.273
_refine_ls_extinction_method none
_refine_ls_goodness_of_fit_ref 1.184
_refine_ls_hydrogen_treatment mixed
_refine_ls_matrix_type full
_refine_ls_number_parameters 109
_refine_ls_number_reflns 2856
_refine_ls_number_restraints 3
_refine_ls_restrained_S_all 1.183
_refine_ls_R_factor_all 0.0269
_refine_ls_R_factor_gt 0.0251
_refine_ls_shift/su_max 0.002
_refine_ls_shift/su_mean 0.000
_refine_ls_structure_factor_coef Fsqd
_refine_ls_weighting_details 'calc w=1/[\s^2^(Fo^2^)+(0.0170P)^2^+4.9460P] where P=(Fo^2^+2Fc^2^)/3'
_refine_ls_weighting_scheme calc
_refine_ls_wR_factor_gt 0.0601
_refine_ls_wR_factor_ref 0.0607
_reflns_number_gt 2721
_reflns_number_total 2856
_reflns_threshold_expression >2sigma(I)
_cod_data_source_file ic700691ksup2.cif
_cod_data_source_block tf
_cod_depositor_comments 'Adding full bibliography for 4333328--4333329.cif.'
_cod_original_sg_symbol_H-M 'P 1 2(1)/c 1'
_cod_original_formula_sum 'H3 K1 O8 S1 U1'
_cod_database_code 4333329

loop_
_symmetry_equiv_pos_as_xyz
'x, y, z'
'-x, y+1/2, -z+1/2'
'-x, -y, -z'
'x, -y-1/2, z-1/2'

loop_
_atom_site_label
_atom_site_type_symbol
_atom_site_fract_x
_atom_site_fract_y
_atom_site_fract_z
_atom_site_U_iso_or_equiv
_atom_site_adp_type
_atom_site_occupancy
_atom_site_symmetry_multiplicity
_atom_site_calc_flag
_atom_site_refinement_flags
U1 U 0.424387(18) 0.601737(17) 0.201662(13) 0.00861(5) Uani 1 1 d .
S1 S 0.20350(13) 0.23521(12) 0.03970(9) 0.00860(16) Uani 1 1 d .
K1 K 0.93959(13) 0.46509(13) 0.20268(9) 0.01668(17) Uani 1 1 d .
O1 O 0.2163(4) 0.4217(4) 0.0616(3) 0.0144(6) Uani 1 1 d .
O2 O 0.5673(4) 0.8563(4) 0.1894(3) 0.0134(6) Uani 1 1 d D
O3 O 0.1475(5) 0.2053(4) -0.0942(3) 0.0168(6) Uani 1 1 d .
O4 O 0.2515(4) 0.6757(4) 0.2566(3) 0.0171(6) Uani 1 1 d .
O5 O 0.5901(4) 0.5158(4) 0.1462(3) 0.0168(6) Uani 1 1 d .
O6 O 0.3782(5) 0.1583(4) 0.0942(3) 0.0185(7) Uani 1 1 d .
O7 O 0.0792(5) 0.1665(5) 0.0979(4) 0.0218(7) Uani 1 1 d .
O8 O 0.2658(5) 0.7671(6) 0.0143(4) 0.0258(8) Uani 1 1 d D
H1 H 0.182(9) 0.825(11) 0.044(8) 0.050 Uiso 1 1 d D
H2 H 0.325(11) 0.854(8) -0.015(8) 0.050 Uiso 1 1 d D
H3 H 0.520(12) 0.929(10) 0.238(8) 0.050 Uiso 1 1 d D

loop_
_atom_site_aniso_label
_atom_site_aniso_U_11
_atom_site_aniso_U_22
_atom_site_aniso_U_33
_atom_site_aniso_U_23
_atom_site_aniso_U_13
_atom_site_aniso_U_12
U1 0.00889(7) 0.00589(7) 0.00912(7) -0.00020(4) -0.00013(5) -0.00017(4)
S1 0.0104(4) 0.0067(4) 0.0056(3) -0.0002(3) -0.0021(3) -0.0005(3)
K1 0.0157(4) 0.0155(4) 0.0167(4) 0.0022(3) 0.0018(3) 0.0018(3)
O1 0.0169(14) 0.0045(12) 0.0166(14) -0.0023(10) -0.0028(12) -0.0003(10)
O2 0.0163(14) 0.0085(13) 0.0141(14) -0.0036(11) 0.0027(11) -0.0023(11)
O3 0.0208(15) 0.0165(15) 0.0088(13) -0.0017(11) -0.0020(11) -0.0009(12)
O4 0.0164(14) 0.0145(15) 0.0201(16) -0.0031(12) 0.0052(12) 0.0043(12)
O5 0.0153(14) 0.0159(15) 0.0209(16) 0.0003(12) 0.0079(12) 0.0030(12)
O6 0.0196(15) 0.0157(15) 0.0132(14) -0.0019(12) -0.0052(12) 0.0099(12)
O7 0.0221(17) 0.0245(18) 0.0202(16) 0.0039(14) 0.0084(14) -0.0063(14)
O8 0.0211(17) 0.029(2) 0.0212(18) 0.0120(15) -0.0026(14) -0.0021(15)

loop_
_atom_type_symbol
_atom_type_description
_atom_type_scat_dispersion_real
_atom_type_scat_dispersion_imag
_atom_type_scat_source
K K 0.2009 0.2494 'International Tables Vol C Tables 4.2.6.8 and 6.1.1.4'
O O 0.0106 0.0060 'International Tables Vol C Tables 4.2.6.8 and 6.1.1.4'
S S 0.1246 0.1234 'International Tables Vol C Tables 4.2.6.8 and 6.1.1.4'
U U -9.6767 9.6646 'International Tables Vol C Tables 4.2.6.8 and 6.1.1.4'
H H 0.0000 0.0000 'International Tables Vol C Tables 4.2.6.8 and 6.1.1.4'

loop_
_geom_angle_atom_site_label_1
_geom_angle_atom_site_label_2
_geom_angle_atom_site_label_3
_geom_angle
_geom_angle_site_symmetry_1
_geom_angle_site_symmetry_3
O5 U1 O4 176.49(16) . .
O5 U1 O2 87.79(14) . 2_645
O4 U1 O2 89.48(14) . 2_645
O5 U1 O2 82.83(14) . .
O4 U1 O2 100.67(14) . .
O2 U1 O2 145.72(2) 2_645 .
O5 U1 O1 89.25(14) . .
O4 U1 O1 87.93(14) . .
O2 U1 O1 75.53(12) 2_645 .
O2 U1 O1 136.86(12) . .
O5 U1 O6 93.59(15) . 2_655
O4 U1 O6 87.83(15) . 2_655
O2 U1 O6 74.95(12) 2_645 2_655
O2 U1 O6 72.85(11) . 2_655
O1 U1 O6 150.20(11) . 2_655
O5 U1 O8 98.48(16) . .
O4 U1 O8 82.58(16) . .
O2 U1 O8 145.91(13) 2_645 .
O2 U1 O8 68.32(13) . .
O1 U1 O8 71.11(13) . .
O6 U1 O8 137.29(13) 2_655 .
O5 U1 O6 61.98(13) . .
O4 U1 O6 114.53(13) . .
O2 U1 O6 49.76(10) 2_645 .
O2 U1 O6 143.07(10) . .
O1 U1 O6 40.24(9) . .
O6 U1 O6 117.49(10) 2_655 .
O8 U1 O6 104.26(12) . .
O5 U1 O5 129.38(11) . 2_655
O4 U1 O5 54.05(13) . 2_655
O2 U1 O5 119.99(10) 2_645 2_655
O2 U1 O5 49.76(10) . 2_655
O1 U1 O5 135.80(10) . 2_655
O6 U1 O5 59.89(11) 2_655 2_655
O8 U1 O5 81.32(12) . 2_655
O6 U1 O5 167.10(8) . 2_655
O5 U1 O7 61.24(13) . 2_655
O4 U1 O7 120.82(13) . 2_655
O2 U1 O7 86.73(10) 2_645 2_655
O2 U1 O7 59.88(10) . 2_655
O1 U1 O7 146.31(10) . 2_655
O8 U1 O7 125.66(11) . 2_655
O6 U1 O7 107.02(8) . 2_655
O5 U1 O7 77.88(8) 2_655 2_655
O5 U1 O5 50.55(15) . 3_665
O4 U1 O5 128.59(13) . 3_665
O2 U1 O5 108.48(10) 2_645 3_665
O2 U1 O5 90.63(9) . 3_665
O1 U1 O5 53.60(10) . 3_665
O6 U1 O5 142.77(11) 2_655 3_665
O8 U1 O5 55.43(12) . 3_665
O6 U1 O5 59.13(8) . 3_665
O5 U1 O5 131.48(7) 2_655 3_665
O7 U1 O5 108.29(7) 2_655 3_665
O5 U1 K1 136.58(12) . 1_455
O4 U1 K1 40.06(12) . 1_455
O2 U1 K1 69.07(8) 2_645 1_455
O2 U1 K1 135.98(8) . 1_455
O1 U1 K1 50.39(9) . 1_455
O6 U1 K1 113.65(9) 2_655 1_455
O8 U1 K1 84.16(10) . 1_455
O6 U1 K1 75.30(6) . 1_455
O5 U1 K1 93.97(5) 2_655 1_455
O7 U1 K1 146.40(6) 2_655 1_455
O5 U1 K1 101.50(5) 3_665 1_455
O7 S1 O3 111.6(2) . .
O7 S1 O6 110.6(2) . .
O3 S1 O6 108.6(2) . .
O7 S1 O1 108.4(2) . .
O3 S1 O1 108.4(2) . .
O6 S1 O1 109.2(2) . .
O7 S1 O2 87.42(17) . 2_645
O3 S1 O2 160.95(16) . 2_645
O6 S1 O2 61.89(15) . 2_645
O1 S1 O2 63.61(14) . 2_645
O5 K1 O3 126.33(11) . 4_666
O5 K1 O7 78.47(11) . 2_655
O3 K1 O7 77.04(11) 4_666 2_655
O5 K1 O4 65.82(11) . 2_645
O3 K1 O4 72.15(11) 4_666 2_645
O7 K1 O4 99.41(12) 2_655 2_645
O5 K1 O3 70.44(11) . 3_665
O3 K1 O3 143.95(10) 4_666 3_665
O7 K1 O3 76.13(11) 2_655 3_665
O4 K1 O3 135.98(11) 2_645 3_665
O5 K1 O4 136.60(11) . 1_655
O3 K1 O4 80.82(11) 4_666 1_655
O7 K1 O4 76.08(11) 2_655 1_655
O4 K1 O4 152.88(8) 2_645 1_655
O3 K1 O4 69.67(10) 3_665 1_655
S1 O1 U1 134.17(19) . .
U1 O1 O7 130.90(18) . .
U1 O1 O3 150.49(19) . .
O7 O1 O3 60.47(15) . .
U1 O1 O6 100.20(15) . .
O7 O1 O6 60.15(15) . .
O3 O1 O6 59.35(14) . .
S1 O1 O8 158.0(2) . .
U1 O1 O8 55.97(10) . .
O7 O1 O8 160.6(2) . .
O3 O1 O8 124.41(18) . .
O6 O1 O8 139.25(19) . .
U1 O2 U1 129.27(15) 2_655 .
U1 O2 O8 119.10(17) 2_655 .
U1 O2 O8 58.30(11) . .
U1 O2 O5 158.86(17) 2_655 .
O8 O2 O5 73.08(14) . .
U1 O2 O6 92.00(13) 2_655 2_655
U1 O2 O6 54.66(10) . 2_655
O8 O2 O6 110.83(15) . 2_655
O5 O2 O6 66.97(13) . 2_655
U1 O2 O5 91.19(13) . 2_655
O8 O2 O5 96.67(16) . 2_655
O5 O2 O5 128.15(15) . 2_655
O6 O2 O5 70.37(13) 2_655 2_655
U1 O2 H3 29(6) 2_655 .
U1 O2 H3 101(6) . .
O8 O2 H3 99(6) . .
O5 O2 H3 139(6) . .
O6 O2 H3 80(6) 2_655 .
O6 O3 O1 60.94(14) . .
O6 O3 O7 60.43(15) . .
O1 O3 O7 59.73(15) . .
S1 O3 K1 149.6(2) . 4_465
O6 O3 K1 141.07(17) . 4_465
O1 O3 K1 155.53(18) . 4_465
O7 O3 K1 116.21(16) . 4_465
S1 O3 O2 112.82(19) . 3_665
O6 O3 O2 79.28(15) . 3_665
O1 O3 O2 111.48(17) . 3_665
O7 O3 O2 138.15(18) . 3_665
K1 O3 O2 87.46(12) 4_465 3_665
U1 O4 O8 59.32(13) . .
U1 O4 K1 145.95(18) . 2_655
O8 O4 K1 97.47(14) . 2_655
U1 O4 O2 52.41(11) . 2_645
O8 O4 O2 105.00(16) . 2_645
K1 O4 O2 157.53(16) 2_655 2_645
U1 O4 O8 126.86(18) . 4_576
O8 O4 O8 156.03(14) . 4_576
K1 O4 O8 64.95(11) 2_655 4_576
O2 O4 O8 93.48(15) 2_645 4_576
U1 O4 K1 116.76(16) . 1_455
O8 O4 K1 103.08(14) . 1_455
K1 O4 K1 91.28(10) 2_655 1_455
O2 O4 K1 83.66(12) 2_645 1_455
O8 O4 K1 93.90(14) 4_576 1_455
U1 O5 K1 144.03(19) . .
U1 O5 O2 57.57(12) . .
K1 O5 O2 102.89(14) . .
U1 O5 O2 53.68(11) . 2_645
K1 O5 O2 114.51(14) . 2_645
O2 O5 O2 104.62(12) . 2_645
U1 O5 O1 53.98(11) . .
K1 O5 O1 156.26(15) . .
O2 O5 O1 100.84(14) . .
O2 O5 O1 59.27(12) 2_645 .
U1 O5 O4 119.35(17) . 2_645
K1 O5 O4 59.59(9) . 2_645
O2 O5 O4 147.81(17) . 2_645
O2 O5 O4 65.81(12) 2_645 2_645
O1 O5 O4 99.57(14) . 2_645
S1 O6 U1 137.6(2) . 2_645
O3 O6 U1 171.1(2) . 2_645
O3 O6 O7 60.29(15) . .
U1 O6 O7 110.92(17) 2_645 .
O3 O6 O1 59.71(14) . .
U1 O6 O1 118.12(16) 2_645 .
O7 O6 O1 59.28(15) . .
S1 O6 O2 90.53(17) . 2_645
O3 O6 O2 123.96(17) . 2_645
U1 O6 O2 52.50(9) 2_645 2_645
O7 O6 O2 82.16(16) . 2_645
O1 O6 O2 65.73(13) . 2_645
O1 O7 O3 59.80(14) . .
O1 O7 O6 60.57(14) . .
O3 O7 O6 59.28(14) . .
S1 O7 O8 117.2(2) . 3_565
O1 O7 O8 102.31(18) . 3_565
O3 O7 O8 91.97(17) . 3_565
O6 O7 O8 150.8(2) . 3_565
S1 O7 K1 141.9(2) . 2_645
O1 O7 K1 139.27(18) . 2_645
O3 O7 K1 151.4(2) . 2_645
O6 O7 K1 107.17(17) . 2_645
O8 O7 K1 100.84(14) 3_565 2_645
U1 O8 O2 53.38(10) . .
U1 O8 O7 133.10(18) . 3_565
O2 O8 O7 147.7(2) . 3_565
U1 O8 O1 52.92(10) . .
O2 O8 O1 105.01(16) . .
O7 O8 O1 95.30(16) 3_565 .
O2 O8 O4 69.87(14) . .
O7 O8 O4 99.35(17) 3_565 .
O1 O8 O4 61.87(13) . .
U1 O8 O4 141.9(2) . 4_575
O2 O8 O4 116.31(17) . 4_575
O7 O8 O4 77.27(14) 3_565 4_575
O1 O8 O4 111.88(18) . 4_575
O4 O8 O4 172.85(19) . 4_575
U1 O8 H1 101(6) . .
O2 O8 H1 101(6) . .
O7 O8 H1 49(6) 3_565 .
O1 O8 H1 104(6) . .
O4 O8 H1 63(6) . .
O4 O8 H1 117(6) 4_575 .
U1 O8 H2 120(6) . .
O2 O8 H2 68(6) . .
O7 O8 H2 104(6) 3_565 .
O1 O8 H2 151(6) . .
O4 O8 H2 133(6) . .
O4 O8 H2 54(6) 4_575 .
H1 O8 H2 105(8) . .

loop_
_geom_bond_atom_site_label_1
_geom_bond_atom_site_label_2
_geom_bond_distance
_geom_bond_site_symmetry_2
U1 O5 1.774(3) .
U1 O4 1.787(3) .
U1 O2 2.295(3) 2_645
U1 O2 2.350(3) .
U1 O1 2.398(3) .
U1 O6 2.416(3) 2_655
U1 O8 2.491(4) .
U1 O6 3.705(4) .
U1 O5 3.728(4) 2_655
U1 O7 3.985(4) 2_655
U1 O5 4.013(4) 3_665
U1 K1 4.0548(10) 1_455
S1 O7 1.460(4) .
S1 O3 1.463(3) .
S1 O6 1.485(3) .
S1 O1 1.499(3) .
S1 O2 3.208(3) 2_645
K1 O5 2.720(3) .
K1 O3 2.753(3) 4_666
K1 O7 2.807(4) 2_655
K1 O4 2.878(3) 2_645
K1 O3 2.884(4) 3_665
K1 O4 2.923(4) 1_655
O1 O7 2.401(5) .
O1 O3 2.402(5) .
O1 O6 2.432(4) .
O1 O8 2.844(5) .
O2 U1 2.295(3) 2_655
O2 O8 2.720(5) .
O2 O5 2.762(5) .
O2 O6 2.830(5) 2_655
O2 O5 2.846(5) 2_655
O3 O6 2.394(5) .
O3 O7 2.418(5) .
O3 K1 2.753(3) 4_465
O3 O2 2.860(5) 3_665
O4 O8 2.872(5) .
O4 K1 2.878(3) 2_655
O4 O2 2.896(5) 2_645
O4 O8 2.920(5) 4_576
O4 K1 2.923(4) 1_455
O5 O2 2.846(5) 2_645
O5 O4 3.045(5) 2_645
O6 U1 2.416(3) 2_645
O6 O7 2.422(5) .
O6 O2 2.830(5) 2_645
O7 O8 2.732(6) 3_565
O7 K1 2.807(4) 2_645
O8 O7 2.732(6) 3_565
O8 O4 2.920(5) 4_575
